data_7713218
loop_
_publ_author_name
'Takano, Rina'
'Masuda, Koki'
'Cho, Keigo'
'Kitagawa, Yasutaka'
'Ishida, Takayuki'

_publ_section_title
;
 Bilayered lanthanide squarate hydrates (Ln = Eu to Lu) and magnetization
 reversal barriers of 21 K for Ln = Tm and 57 K for Yb.
;
_journal_name_full 'Dalton transactions (Cambridge, England : 2003)'
_journal_paper_doi 10.1039/d2dt03878a
_journal_year 2023
_chemical_formula_moiety 'C12 H16 Eu2 O20'
_chemical_formula_sum 'C12 H16 Eu2 O20'
_chemical_formula_weight 784.17
_chemical_name_common '[Eu2(C4O4)3(H2O)8]n'
_chemical_name_systematic 'europium(III) squarate'
_space_group_crystal_system monoclinic
_space_group_IT_number 7
_space_group_name_Hall 'P -2yc'
_space_group_name_H-M_alt 'P 1 c 1'
_atom_sites_solution_hydrogens difmap
_atom_sites_solution_primary dual
_audit_creation_date 2022-11-09
_audit_creation_method
;
Olex2 1.5-ac5-018
(compiled 2021.09.08 svn.r13c46975 for Rigaku Oxford Diffraction, GUI svn.r6396)
;
_audit_update_record
;
2022-11-10 deposited with the CCDC.	2023-06-01 downloaded from the CCDC.
;
_cell_angle_alpha 90
_cell_angle_beta 96.017(7)
_cell_angle_gamma 90
_cell_formula_units_Z 2
_cell_length_a 11.9363(9)
_cell_length_b 8.2215(5)
_cell_length_c 10.1229(7)
_cell_measurement_reflns_used 2856
_cell_measurement_temperature 296.3(3)
_cell_measurement_theta_max 30.0130
_cell_measurement_theta_min 2.9500
_cell_volume 987.93(12)
_computing_cell_refinement 'CrysAlisPro 1.171.41.90a (Rigaku OD, 2020)'
_computing_data_collection 'CrysAlisPro 1.171.41.90a (Rigaku OD, 2020)'
_computing_data_reduction 'CrysAlisPro 1.171.41.90a (Rigaku OD, 2020)'
_computing_molecular_graphics 'Olex2 1.5-ac5-018 (Dolomanov et al., 2009)'
_computing_publication_material 'Olex2 1.5-ac5-018 (Dolomanov et al., 2009)'
_computing_structure_refinement 'SHELXL 2014/7 (Sheldrick, 2015)'
_computing_structure_solution 'SHELXT 2014/5 (Sheldrick, 2014)'
_diffrn_ambient_environment air
_diffrn_ambient_temperature 296.3(3)
_diffrn_detector 'Hybrid Pixel Array Detector'
_diffrn_detector_area_resol_mean 28.5714
_diffrn_detector_type 'Rigaku Saturn724+'
_diffrn_measured_fraction_theta_full 0.996
_diffrn_measured_fraction_theta_max 0.841
_diffrn_measurement_details
;
List of Runs (angles in degrees, time in seconds):

  # Type    Start    End  Width  t~exp~   \w     \q     \k     \f   Frames
#--------------------------------------------------------------------------
  1  \w     49.00  84.00   0.50    5.42    --   -5.40  45.00 150.00   70
  2  \w    -94.00  83.00   0.50    5.42    --   -5.40  45.00  90.00  354
  3  \w    -46.00  26.00   0.50    5.42    --   -5.40  45.00 150.00  144
;
_diffrn_measurement_device 'AFC12 (Right): Kappa 3 circle'
_diffrn_measurement_device_type 'Rigaku Saturn724+ (2x2 bin mode)'
_diffrn_measurement_method 'profile data from \w-scans'
_diffrn_measurement_specimen_support 'Mitegen 50um'
_diffrn_orient_matrix_type 'CrysAlisPro convention (1999,Acta A55,543-557)'
_diffrn_orient_matrix_UB_11 -0.0153061000
_diffrn_orient_matrix_UB_12 -0.0790105000
_diffrn_orient_matrix_UB_13 0.0198603000
_diffrn_orient_matrix_UB_21 0.0575420000
_diffrn_orient_matrix_UB_22 -0.0233886000
_diffrn_orient_matrix_UB_23 0.0065992000
_diffrn_orient_matrix_UB_31 0.0054219000
_diffrn_orient_matrix_UB_32 0.0252249000
_diffrn_orient_matrix_UB_33 0.0673162000
_diffrn_radiation_collimation 0.3
_diffrn_radiation_monochromator Confocal
_diffrn_radiation_probe x-ray
_diffrn_radiation_type 'Mo K\a'
_diffrn_radiation_wavelength 0.71073
_diffrn_reflns_av_R_equivalents 0.0279
_diffrn_reflns_av_unetI/netI 0.0404
_diffrn_reflns_Laue_measured_fraction_full 0.996
_diffrn_reflns_Laue_measured_fraction_max 0.841
_diffrn_reflns_limit_h_max 15
_diffrn_reflns_limit_h_min -15
_diffrn_reflns_limit_k_max 11
_diffrn_reflns_limit_k_min -10
_diffrn_reflns_limit_l_max 12
_diffrn_reflns_limit_l_min -14
_diffrn_reflns_number 7654
_diffrn_reflns_point_group_measured_fraction_full 0.869
_diffrn_reflns_point_group_measured_fraction_max 0.664
_diffrn_reflns_theta_full 25.242
_diffrn_reflns_theta_max 30.077
_diffrn_reflns_theta_min 2.477
_diffrn_source 'Rotating Anode'
_diffrn_source_current 24.0
_diffrn_source_power 1.2
_diffrn_source_target Mo
_diffrn_source_type 'Rotating Anode'
_diffrn_source_voltage 50.0
_exptl_absorpt_coefficient_mu 6.397
_exptl_absorpt_correction_T_max 0.06682
_exptl_absorpt_correction_T_min 0.04018
_exptl_absorpt_correction_type sphere
_exptl_absorpt_process_details
;
CrysAlisPro 1.171.41.90a (Rigaku Oxford Diffraction, 2020)
Spherical absorption correction
using equivalent radius and absorption coefficient.
Empirical absorption correction using spherical harmonics,
implemented in SCALE3 ABSPACK scaling algorithm.
;
_exptl_crystal_colour colourless
_exptl_crystal_colour_primary colourless
_exptl_crystal_density_diffrn 2.636
_exptl_crystal_description plate
_exptl_crystal_F_000 748
_exptl_crystal_preparation 'Magnetic properties'
_exptl_crystal_size_max 0.379
_exptl_crystal_size_mid 0.328
_exptl_crystal_size_min 0.049
_exptl_crystal_size_rad 0.400
_refine_diff_density_max 1.489
_refine_diff_density_min -0.600
_refine_diff_density_rms 0.165
_refine_ls_abs_structure_details
;
 Classical Flack method preferred over Parsons because s.u. lower.
;
_refine_ls_abs_structure_Flack 0.10(5)
_refine_ls_extinction_method none
_refine_ls_goodness_of_fit_ref 1.059
_refine_ls_hydrogen_treatment constr
_refine_ls_matrix_type full
_refine_ls_number_parameters 323
_refine_ls_number_reflns 3858
_refine_ls_number_restraints 6
_refine_ls_restrained_S_all 1.058
_refine_ls_R_factor_all 0.0453
_refine_ls_R_factor_gt 0.0377
_refine_ls_shift/su_max 0.000
_refine_ls_shift/su_mean 0.000
_refine_ls_structure_factor_coef Fsqd
_refine_ls_weighting_details 'w=1/[\s^2^(Fo^2^)+(0.0689P)^2^] where P=(Fo^2^+2Fc^2^)/3'
_refine_ls_weighting_scheme calc
_refine_ls_wR_factor_gt 0.1060
_refine_ls_wR_factor_ref 0.1112
_reflns_Friedel_coverage 0.576
_reflns_Friedel_fraction_full 0.743
_reflns_Friedel_fraction_max 0.486
_reflns_number_gt 3114
_reflns_number_total 3858
_reflns_threshold_expression 'I > 2\s(I)'
_cod_data_source_file d2dt03878a2.cif
_cod_data_source_block eu_sq_210810
_cod_database_code 7713218
_shelx_shelxl_version_number 2014/7
_chemical_oxdiff_formula C7H6EuO9
_shelx_space_group_comment
;
The symmetry employed for this shelxl refinement is uniquely defined
by the following loop, which should always be used as a source of
symmetry information in preference to the above space-group names.
They are only intended as comments.
;
_shelx_estimated_absorpt_t_max 0.745
_shelx_estimated_absorpt_t_min 0.195
_olex2_refinement_description
;
1. Fixed Uiso
 At 1.5 times of:
  All O(H,H) groups
2. Restrained distances
 Eu1-H16A \\sim Eu1-H16B
 with sigma of 0.02
 Eu2-H18A \\sim Eu2-H18B
 with sigma of 0.02
 Eu1-H15A \\sim Eu1-H15B
 with sigma of 0.02
 Eu2-H19A \\sim Eu2-H19B
 with sigma of 0.02
3.a Free rotating group:
 O15(H15A,H15B), O16(H16A,H16B), O18(H18A,H18B), O19(H19A,H19B)
3.b Rotating group:
 O13(H13A,H13B), O14(H14A,H14B), O17(H17A,H17B), O20(H20A,H20B)
;
_olex2_submission_original_sample_id Eu_squarate
_olex2_submission_special_instructions 'No special instructions were received'
_oxdiff_exptl_absorpt_empirical_details
;
Empirical correction (ABSPACK) includes:
- Absorption correction using spherical harmonics
- Frame scaling
;
_oxdiff_exptl_absorpt_empirical_full_max 1.494
_oxdiff_exptl_absorpt_empirical_full_min 0.821

loop_
_space_group_symop_operation_xyz
'x, y, z'
'x, -y, z+1/2'

loop_
_atom_site_label
_atom_site_type_symbol
_atom_site_fract_x
_atom_site_fract_y
_atom_site_fract_z
_atom_site_U_iso_or_equiv
_atom_site_adp_type
_atom_site_occupancy
_atom_site_site_symmetry_order
_atom_site_calc_flag
_atom_site_refinement_flags_posn
_atom_site_refinement_flags_adp
_atom_site_refinement_flags_occupancy
_atom_site_disorder_assembly
_atom_site_disorder_group
C1 C 0.1471(15) 0.3667(16) 0.6174(16) 0.025(3) Uani 1 1 d . . . . .
C2 C 0.1180(15) 0.2038(18) 0.6636(17) 0.029(3) Uani 1 1 d . . . . .
C3 C 0.1736(15) 0.1323(17) 0.5586(17) 0.024(4) Uani 1 1 d . . . . .
C4 C 0.1967(14) 0.2917(19) 0.5067(18) 0.029(4) Uani 1 1 d . . . . .
C5 C 0.4728(10) 0.9898(12) 0.5827(12) 0.029(2) Uani 1 1 d . . . . .
C6 C 0.4531(17) 1.1609(15) 0.618(2) 0.043(4) Uani 1 1 d . . . . .
C7 C 0.5265(11) 1.2083(15) 0.5108(13) 0.031(2) Uani 1 1 d . . . . .
C8 C 0.5528(10) 1.0388(12) 0.4898(12) 0.028(2) Uani 1 1 d . . . . .
C9 C 0.8227(15) 0.3685(16) 0.5616(18) 0.024(4) Uani 1 1 d . . . . .
C10 C 0.7997(13) 0.2114(17) 0.6180(13) 0.021(3) Uani 1 1 d . . . . .
C11 C 0.8496(16) 0.1276(15) 0.5114(16) 0.023(4) Uani 1 1 d . . . . .
C12 C 0.8803(14) 0.2836(17) 0.4584(17) 0.022(3) Uani 1 1 d . . . . .
Eu1 Eu 0.25443(4) 0.75489(5) 0.67850(4) 0.0208(3) Uani 1 1 d D . . . .
Eu2 Eu 0.74636(4) 0.74840(5) 0.44366(4) 0.0214(3) Uani 1 1 d D . . . .
O1 O 0.1436(11) 0.5117(10) 0.6568(12) 0.034(3) Uani 1 1 d . . . . .
O2 O 0.0656(12) 0.1604(11) 0.7581(13) 0.036(3) Uani 1 1 d . . . . .
O3 O 0.2001(11) -0.0134(10) 0.5369(12) 0.029(3) Uani 1 1 d . . . . .
O4 O 0.2447(12) 0.3378(10) 0.4078(12) 0.030(3) Uani 1 1 d . . . . .
O5 O 0.4312(12) 0.8563(10) 0.6195(14) 0.036(3) Uani 1 1 d . . . . .
O6 O 0.4043(10) 1.2343(8) 0.6957(11) 0.033(2) Uani 1 1 d . . . . .
O7 O 0.5513(13) 1.3370(11) 0.4592(14) 0.049(4) Uani 1 1 d . . . . .
O8 O 0.6168(11) 0.9645(11) 0.4180(12) 0.034(2) Uani 1 1 d . . . . .
O9 O 0.7961(12) 0.5112(10) 0.5893(11) 0.027(3) Uani 1 1 d . . . . .
O10 O 0.7520(12) 0.1572(9) 0.7165(12) 0.030(3) Uani 1 1 d . . . . .
O11 O 0.8616(11) -0.0104(10) 0.4681(12) 0.032(2) Uani 1 1 d . . . . .
O12 O 0.9278(11) 0.3378(10) 0.3641(13) 0.031(3) Uani 1 1 d . . . . .
O13 O 0.3986(10) 0.5531(10) 0.7258(13) 0.040(3) Uani 1 1 d . . . . .
H13A H 0.4205 0.5116 0.6512 0.059 Uiso 1 1 d R U . . .
H13B H 0.3725 0.4657 0.7651 0.059 Uiso 1 1 d R U . . .
O14 O 0.2507(16) 0.6674(12) 0.4490(14) 0.059(4) Uani 1 1 d . . . . .
H14A H 0.3016 0.7217 0.4070 0.089 Uiso 1 1 d R U . . .
H14B H 0.2736 0.5643 0.4431 0.089 Uiso 1 1 d R U . . .
O15 O 0.0736(11) 0.8353(11) 0.7367(14) 0.033(3) Uani 1 1 d G . . . .
H15A H 0.0201 0.7731 0.7536 0.049 Uiso 1 1 d DG U . . .
H15B H 0.0434 0.9287 0.7262 0.049 Uiso 1 1 d DG U . . .
O16 O 0.3063(11) 0.9837(10) 0.8165(12) 0.028(2) Uani 1 1 d G . . . .
H16A H 0.2676 1.0227 0.8749 0.041 Uiso 1 1 d DG U . . .
H16B H 0.3478 1.0622 0.7967 0.041 Uiso 1 1 d DG U . . .
O17 O 0.7529(15) 0.8249(9) 0.6781(15) 0.046(3) Uani 1 1 d . . . . .
H17A H 0.7713 0.9255 0.6873 0.068 Uiso 1 1 d R U . . .
H17B H 0.8064 0.7739 0.7239 0.068 Uiso 1 1 d R U . . .
O18 O 0.5715(11) 0.6460(10) 0.5137(14) 0.035(3) Uani 1 1 d G . . . .
H18A H 0.5482 0.5483 0.5110 0.052 Uiso 1 1 d DG U . . .
H18B H 0.5256 0.6964 0.5577 0.052 Uiso 1 1 d DG U . . .
O19 O 0.6864(12) 0.5192(10) 0.3101(12) 0.033(3) Uani 1 1 d G . . . .
H19A H 0.7021 0.4974 0.2320 0.050 Uiso 1 1 d DG U . . .
H19B H 0.6499 0.4367 0.3326 0.050 Uiso 1 1 d DG U . . .
O20 O 0.9243(12) 0.6633(11) 0.3941(14) 0.040(3) Uani 1 1 d . . . . .
H20A H 0.9199 0.5668 0.3616 0.059 Uiso 1 1 d R U . . .
H20B H 0.9458 0.7217 0.3310 0.059 Uiso 1 1 d R U . . .

loop_
_atom_site_aniso_label
_atom_site_aniso_U_11
_atom_site_aniso_U_22
_atom_site_aniso_U_33
_atom_site_aniso_U_23
_atom_site_aniso_U_13
_atom_site_aniso_U_12
C1 0.031(9) 0.028(6) 0.017(7) -0.005(6) 0.000(6) -0.004(6)
C2 0.037(9) 0.020(5) 0.027(8) 0.008(7) -0.008(6) 0.003(7)
C3 0.030(10) 0.025(6) 0.016(8) 0.001(6) 0.001(7) 0.002(5)
C4 0.029(9) 0.019(5) 0.039(10) 0.016(8) -0.002(7) -0.001(7)
C5 0.031(6) 0.023(4) 0.032(6) 0.001(4) 0.007(4) 0.002(4)
C6 0.034(8) 0.017(5) 0.078(13) 0.005(6) 0.000(8) -0.006(5)
C7 0.030(6) 0.029(5) 0.033(6) 0.004(5) 0.007(5) -0.007(5)
C8 0.021(5) 0.031(5) 0.033(6) 0.005(4) 0.007(4) 0.009(4)
C9 0.029(9) 0.019(6) 0.025(9) -0.003(6) 0.008(7) 0.002(5)
C10 0.034(9) 0.023(5) 0.005(6) -0.006(6) 0.005(5) -0.005(7)
C11 0.035(9) 0.014(5) 0.022(8) 0.010(5) 0.009(7) 0.001(5)
C12 0.027(8) 0.020(4) 0.021(7) -0.007(6) 0.015(6) -0.002(6)
Eu1 0.0309(8) 0.0154(4) 0.0176(7) 0.0007(4) 0.0093(5) -0.0002(4)
Eu2 0.0300(8) 0.0158(5) 0.0193(8) -0.0001(2) 0.0079(5) 0.0005(2)
O1 0.048(7) 0.018(4) 0.038(6) -0.006(4) 0.019(5) -0.006(4)
O2 0.054(9) 0.024(5) 0.035(7) 0.009(4) 0.027(6) 0.004(5)
O3 0.039(7) 0.021(4) 0.028(6) 0.007(4) 0.005(5) 0.005(4)
O4 0.054(8) 0.024(5) 0.015(5) 0.001(4) 0.014(5) 0.001(5)
O5 0.047(8) 0.019(4) 0.044(7) -0.002(4) 0.015(6) 0.002(4)
O6 0.050(6) 0.018(4) 0.035(5) -0.004(3) 0.020(4) 0.001(3)
O7 0.050(7) 0.019(4) 0.077(10) 0.007(5) 0.005(6) -0.007(4)
O8 0.041(6) 0.029(4) 0.034(5) 0.005(4) 0.020(4) 0.007(4)
O9 0.051(7) 0.019(4) 0.014(5) 0.002(4) 0.014(5) 0.005(4)
O10 0.041(7) 0.023(4) 0.027(7) -0.001(3) 0.011(6) -0.002(4)
O11 0.041(7) 0.018(4) 0.040(6) -0.005(4) 0.010(5) 0.000(4)
O12 0.044(8) 0.023(4) 0.029(6) -0.001(4) 0.018(5) 0.003(4)
O13 0.050(7) 0.022(4) 0.049(6) 0.008(4) 0.015(5) 0.007(4)
O14 0.130(14) 0.028(6) 0.023(6) -0.008(5) 0.021(7) -0.023(7)
O15 0.028(7) 0.021(4) 0.052(7) 0.009(4) 0.021(5) 0.006(4)
O16 0.039(6) 0.025(5) 0.021(6) -0.003(4) 0.015(4) -0.003(4)
O17 0.085(9) 0.025(4) 0.025(5) 0.007(5) -0.002(5) 0.001(7)
O18 0.040(7) 0.018(4) 0.052(7) -0.007(4) 0.034(6) -0.005(4)
O19 0.051(7) 0.026(5) 0.025(6) -0.012(4) 0.015(5) -0.014(5)
O20 0.045(8) 0.027(5) 0.050(8) 0.010(4) 0.023(6) 0.000(4)

loop_
_atom_type_symbol
_atom_type_description
_atom_type_scat_dispersion_real
_atom_type_scat_dispersion_imag
_atom_type_scat_source
C C 0.0033 0.0016 'International Tables Vol C Tables 4.2.6.8 and 6.1.1.4'
H H 0.0000 0.0000 'International Tables Vol C Tables 4.2.6.8 and 6.1.1.4'
Eu Eu -0.1578 3.6682 'International Tables Vol C Tables 4.2.6.8 and 6.1.1.4'
O O 0.0106 0.0060 'International Tables Vol C Tables 4.2.6.8 and 6.1.1.4'

loop_
_geom_angle_atom_site_label_1
_geom_angle_atom_site_label_2
_geom_angle_atom_site_label_3
_geom_angle
_geom_angle_site_symmetry_1
_geom_angle_site_symmetry_3
_geom_angle_publ_flag
C4 C1 C2 89.3(10) . . ?
O1 C1 C2 138.0(16) . . ?
O1 C1 C4 132.3(15) . . ?
C3 C2 C1 89.7(12) . . ?
O2 C2 C1 131.1(15) . . ?
O2 C2 C3 139.2(15) . . ?
C2 C3 C4 91.1(11) . . ?
O3 C3 C2 131.3(15) . . ?
O3 C3 C4 137.2(16) . . ?
C3 C4 C1 89.7(11) . . ?
O4 C4 C1 137.5(15) . . ?
O4 C4 C3 132.7(17) . . ?
C8 C5 C6 91.4(10) . . ?
O5 C5 C6 132.3(12) . . ?
O5 C5 C8 136.3(10) . . ?
C5 C6 C7 87.4(12) . . ?
O6 C6 C5 138.0(15) . . ?
O6 C6 C7 134.6(11) . . ?
C8 C7 C6 90.5(10) . . ?
O7 C7 C6 135.1(14) . . ?
O7 C7 C8 134.4(13) . . ?
C7 C8 C5 90.2(8) . . ?
O8 C8 C5 135.2(10) . . ?
O8 C8 C7 134.5(11) . . ?
C10 C9 C12 88.8(10) . . ?
O9 C9 C10 133.0(14) . . ?
O9 C9 C12 138.1(14) . . ?
C9 C10 C11 91.2(11) . . ?
O10 C10 C9 137.4(14) . . ?
O10 C10 C11 131.4(12) . . ?
C12 C11 C10 89.7(10) . . ?
O11 C11 C10 140.5(14) . . ?
O11 C11 C12 129.8(14) . . ?
C11 C12 C9 90.1(11) . . ?
O12 C12 C9 130.9(13) . . ?
O12 C12 C11 138.9(14) . . ?
O1 Eu1 O3 119.3(5) . 1_565 ?
O1 Eu1 O4 75.4(4) . 2_565 ?
O1 Eu1 O5 139.3(4) . . ?
O1 Eu1 O13 79.6(4) . . ?
O1 Eu1 O14 73.2(4) . . ?
O3 Eu1 O4 139.8(4) 1_565 2_565 ?
O5 Eu1 O3 76.6(4) . 1_565 ?
O5 Eu1 O4 118.2(5) . 2_565 ?
O5 Eu1 O13 70.1(4) . . ?
O5 Eu1 O14 78.1(5) . . ?
O13 Eu1 O3 143.1(5) . 1_565 ?
O13 Eu1 O4 72.6(4) . 2_565 ?
O13 Eu1 O14 85.8(5) . . ?
O14 Eu1 O3 72.0(4) . 1_565 ?
O14 Eu1 O4 144.5(2) . 2_565 ?
O15 Eu1 O1 75.5(4) . . ?
O15 Eu1 O3 74.7(4) . 1_565 ?
O15 Eu1 O4 73.7(5) . 2_565 ?
O15 Eu1 O5 143.6(3) . . ?
O15 Eu1 O13 142.1(4) . . ?
O15 Eu1 O14 113.0(6) . . ?
O16 Eu1 O1 145.0(5) . . ?
O16 Eu1 O3 76.4(3) . 1_565 ?
O16 Eu1 O4 74.1(4) . 2_565 ?
O16 Eu1 O5 72.0(4) . . ?
O16 Eu1 O13 106.9(5) . . ?
O16 Eu1 O14 140.5(4) . . ?
O16 Eu1 O15 79.8(4) . . ?
O8 Eu2 O9 140.7(4) . . ?
O8 Eu2 O10 74.8(4) . 2_564 ?
O8 Eu2 O11 75.6(3) . 1_565 ?
O8 Eu2 O17 82.3(4) . . ?
O8 Eu2 O18 73.7(4) . . ?
O8 Eu2 O19 112.3(5) . . ?
O8 Eu2 H20A 152.1 . . ?
O8 Eu2 H20B 127.0 . . ?
O9 Eu2 H20A 67.2 . . ?
O9 Eu2 H20B 91.1 . . ?
O10 Eu2 O9 141.6(3) 2_564 . ?
O10 Eu2 O17 146.3(3) 2_564 . ?
O10 Eu2 H20A 78.0 2_564 . ?
O10 Eu2 H20B 61.6 2_564 . ?
O11 Eu2 O9 119.2(5) 1_565 . ?
O11 Eu2 O10 76.3(4) 1_565 2_564 ?
O11 Eu2 O17 74.3(4) 1_565 . ?
O11 Eu2 O18 139.0(4) 1_565 . ?
O11 Eu2 H20A 92.2 1_565 . ?
O11 Eu2 H20B 66.4 1_565 . ?
O17 Eu2 O9 69.2(3) . . ?
O17 Eu2 H20A 118.9 . . ?
O17 Eu2 H20B 118.7 . . ?
O18 Eu2 O9 73.3(4) . . ?
O18 Eu2 O10 119.8(5) . 2_564 ?
O18 Eu2 O17 75.3(5) . . ?
O18 Eu2 H20A 126.8 . . ?
O18 Eu2 H20B 154.3 . . ?
O19 Eu2 O9 75.8(3) . . ?
O19 Eu2 O10 75.7(4) . 2_564 ?
O19 Eu2 O11 147.4(5) . 1_565 ?
O19 Eu2 O17 136.9(4) . . ?
O19 Eu2 O18 71.0(4) . . ?
O19 Eu2 H20A 65.8 . . ?
O19 Eu2 H20B 85.6 . . ?
O20 Eu2 O8 143.4(4) . . ?
O20 Eu2 O9 74.1(4) . . ?
O20 Eu2 O10 77.1(4) . 2_564 ?
O20 Eu2 O11 75.3(4) . 1_565 ?
O20 Eu2 O17 110.3(6) . . ?
O20 Eu2 O18 142.0(3) . . ?
O20 Eu2 O19 82.4(4) . . ?
O20 Eu2 H20A 17.1 . . ?
O20 Eu2 H20B 17.0 . . ?
H20A Eu2 H20B 28.5 . . ?
C1 O1 Eu1 141.6(11) . . ?
C3 O3 Eu1 134.1(10) . 1_545 ?
C4 O4 Eu1 136.6(11) . 2_564 ?
C5 O5 Eu1 138.6(8) . . ?
C8 O8 Eu2 136.9(8) . . ?
C9 O9 Eu2 130.7(10) . . ?
C10 O10 Eu2 133.1(9) . 2_565 ?
C11 O11 Eu2 135.1(11) . 1_545 ?
Eu1 O13 H13A 111.2 . . ?
Eu1 O13 H13B 111.6 . . ?
H13A O13 H13B 102.5 . . ?
Eu1 O14 H14A 111.1 . . ?
Eu1 O14 H14B 111.7 . . ?
H14A O14 H14B 102.2 . . ?
Eu1 O15 H15A 126.9 . . ?
Eu1 O15 H15B 127.0 . . ?
H15A O15 H15B 104.5 . . ?
Eu1 O16 H16A 125.3 . . ?
Eu1 O16 H16B 125.6 . . ?
H16A O16 H16B 104.5 . . ?
Eu2 O17 H17A 109.5 . . ?
Eu2 O17 H17B 110.1 . . ?
H17A O17 H17B 104.2 . . ?
Eu2 O18 H18A 127.4 . . ?
Eu2 O18 H18B 127.3 . . ?
H18A O18 H18B 104.6 . . ?
Eu2 O19 H19A 127.7 . . ?
Eu2 O19 H19B 127.6 . . ?
H19A O19 H19B 104.5 . . ?
Eu2 O20 H20A 109.7 . . ?
Eu2 O20 H20B 109.9 . . ?
H20A O20 H20B 104.1 . . ?

loop_
_geom_bond_atom_site_label_1
_geom_bond_atom_site_label_2
_geom_bond_distance
_geom_bond_site_symmetry_2
_geom_bond_publ_flag
C1 C2 1.472(19) . ?
C1 C4 1.46(2) . ?
C1 O1 1.259(16) . ?
C2 C3 1.44(2) . ?
C2 O2 1.248(19) . ?
C3 C4 1.450(18) . ?
C3 O3 1.264(17) . ?
C4 O4 1.262(19) . ?
C5 C6 1.476(16) . ?
C5 C8 1.464(15) . ?
C5 O5 1.277(14) . ?
C6 C7 1.51(2) . ?
C6 O6 1.19(2) . ?
C7 C8 1.449(16) . ?
C7 O7 1.230(15) . ?
C8 O8 1.266(14) . ?
C9 C10 1.450(18) . ?
C9 C12 1.483(18) . ?
C9 O9 1.255(15) . ?
C10 C11 1.459(19) . ?
C10 O10 1.279(17) . ?
C11 C12 1.452(18) . ?
C11 O11 1.230(16) . ?
C12 O12 1.243(18) . ?
Eu1 O1 2.395(10) . ?
Eu1 O3 2.431(10) 1_565 ?
Eu1 O4 2.457(11) 2_565 ?
Eu1 O5 2.401(13) . ?
Eu1 O13 2.402(11) . ?
Eu1 O14 2.428(14) . ?
Eu1 O15 2.389(12) . ?
Eu1 O16 2.386(10) . ?
Eu2 O8 2.352(10) . ?
Eu2 O9 2.479(10) . ?
Eu2 O10 2.435(11) 2_564 ?
Eu2 O11 2.412(10) 1_565 ?
Eu2 O17 2.449(15) . ?
Eu2 O18 2.424(11) . ?
Eu2 O19 2.385(10) . ?
Eu2 O20 2.340(14) . ?
Eu2 H20A 2.7511 . ?
Eu2 H20B 2.7535 . ?
O3 Eu1 2.431(10) 1_545 ?
O4 Eu1 2.457(11) 2_564 ?
O10 Eu2 2.435(11) 2_565 ?
O11 Eu2 2.412(10) 1_545 ?
O13 H13A 0.8925 . ?
O13 H13B 0.8929 . ?
O14 H14A 0.8965 . ?
O14 H14B 0.8952 . ?
O15 H15A 0.8502 . ?
O15 H15B 0.8501 . ?
O16 H16A 0.8501 . ?
O16 H16B 0.8501 . ?
O17 H17A 0.8580 . ?
O17 H17B 0.8582 . ?
O18 H18A 0.8498 . ?
O18 H18B 0.8492 . ?
O19 H19A 0.8499 . ?
O19 H19B 0.8500 . ?
O20 H20A 0.8584 . ?
O20 H20B 0.8585 . ?

loop_
_geom_torsion_atom_site_label_1
_geom_torsion_atom_site_label_2
_geom_torsion_atom_site_label_3
_geom_torsion_atom_site_label_4
_geom_torsion
_geom_torsion_site_symmetry_1
_geom_torsion_site_symmetry_2
_geom_torsion_site_symmetry_3
_geom_torsion_site_symmetry_4
_geom_torsion_publ_flag
C1 C2 C3 C4 -3.4(14) . . . . ?
C1 C2 C3 O3 169.6(18) . . . . ?
C1 C4 O4 Eu1 -146.0(16) . . . 2_564 ?
C2 C1 C4 C3 -3.3(14) . . . . ?
C2 C1 C4 O4 179.2(19) . . . . ?
C2 C1 O1 Eu1 135.1(18) . . . . ?
C2 C3 C4 C1 3.4(14) . . . . ?
C2 C3 C4 O4 -178.9(18) . . . . ?
C2 C3 O3 Eu1 -32(3) . . . 1_545 ?
C3 C4 O4 Eu1 37(3) . . . 2_564 ?
C4 C1 C2 C3 3.4(14) . . . . ?
C4 C1 C2 O2 -176.7(18) . . . . ?
C4 C1 O1 Eu1 -37(3) . . . . ?
C4 C3 O3 Eu1 138.0(17) . . . 1_545 ?
C5 C6 C7 C8 -5.6(11) . . . . ?
C5 C6 C7 O7 172.4(16) . . . . ?
C5 C8 O8 Eu2 -46(2) . . . . ?
C6 C5 C8 C7 -5.8(11) . . . . ?
C6 C5 C8 O8 175.7(17) . . . . ?
C6 C5 O5 Eu1 35(3) . . . . ?
C6 C7 C8 C5 5.6(11) . . . . ?
C6 C7 C8 O8 -175.8(16) . . . . ?
C7 C8 O8 Eu2 135.7(13) . . . . ?
C8 C5 C6 C7 5.5(11) . . . . ?
C8 C5 C6 O6 -173(2) . . . . ?
C8 C5 O5 Eu1 -142.3(12) . . . . ?
C9 C10 C11 C12 3.7(15) . . . . ?
C9 C10 C11 O11 -173(2) . . . . ?
C9 C10 O10 Eu2 -38(3) . . . 2_565 ?
C10 C9 C12 C11 3.6(15) . . . . ?
C10 C9 C12 O12 -179.8(19) . . . . ?
C10 C9 O9 Eu2 -143.6(15) . . . . ?
C10 C11 C12 C9 -3.6(15) . . . . ?
C10 C11 C12 O12 -180(2) . . . . ?
C10 C11 O11 Eu2 38(3) . . . 1_545 ?
C11 C10 O10 Eu2 145.5(13) . . . 2_565 ?
C12 C9 C10 C11 -3.6(15) . . . . ?
C12 C9 C10 O10 179.0(19) . . . . ?
C12 C9 O9 Eu2 31(3) . . . . ?
C12 C11 O11 Eu2 -137.3(16) . . . 1_545 ?
O1 C1 C2 C3 -170(2) . . . . ?
O1 C1 C2 O2 9(4) . . . . ?
O1 C1 C4 C3 171.0(17) . . . . ?
O1 C1 C4 O4 -6(3) . . . . ?
O2 C2 C3 C4 177(2) . . . . ?
O2 C2 C3 O3 -10(4) . . . . ?
O3 C3 C4 C1 -169(2) . . . . ?
O3 C3 C4 O4 9(4) . . . . ?
O5 C5 C6 C7 -172.6(15) . . . . ?
O5 C5 C6 O6 9(4) . . . . ?
O5 C5 C8 C7 172.2(16) . . . . ?
O5 C5 C8 O8 -6(3) . . . . ?
O6 C6 C7 C8 173(2) . . . . ?
O6 C6 C7 O7 -9(4) . . . . ?
O7 C7 C8 C5 -172.4(16) . . . . ?
O7 C7 C8 O8 6(3) . . . . ?
O9 C9 C10 C11 172.7(18) . . . . ?
O9 C9 C10 O10 -5(3) . . . . ?
O9 C9 C12 C11 -172(2) . . . . ?
O9 C9 C12 O12 4(4) . . . . ?
O10 C10 C11 C12 -178.6(17) . . . . ?
O10 C10 C11 O11 5(4) . . . . ?
O11 C11 C12 C9 173.4(17) . . . . ?
O11 C11 C12 O12 -3(4) . . . . ?
